data_7706962
loop_
_publ_author_name
'Palacios-Corella, M'
'Garc\'ia-L\'opez, V'
'S\'anchez-S\'anchez, C'
'Clemente-Juan, J M'
'Clemente-Le\'on, M'
'Coronado, E.'

_publ_section_title
;
 Insertion of single-ion magnets based on mononuclear Co(II) complexes
 into ferromagnetic oxalate-based networks.
;
_journal_issue 17
_journal_name_full 'Dalton transactions (Cambridge, England : 2003)'
_journal_page_first 5931
_journal_page_last 5942
_journal_paper_doi 10.1039/d1dt00595b
_journal_volume 50
_journal_year 2021
_chemical_formula_moiety 'C26 H22 Co N14, 0.5(C2 H3 N), 2(Cl O4)'
_chemical_formula_sum 'C27 H23.5 Cl2 Co N14.5 O8'
_chemical_formula_weight 808.93
_space_group_crystal_system monoclinic
_space_group_IT_number 14
_space_group_name_Hall '-P 2ybc'
_space_group_name_H-M_alt 'P 1 21/c 1'
_atom_sites_solution_hydrogens geom
_audit_creation_date 2021-03-12
_audit_creation_method
;
Olex2 1.2
(compiled May 18 2018 14:05:52 for OlexSys, GUI svn.r5506)
;
_audit_update_record
;
2021-03-15 deposited with the CCDC.	2021-03-22 downloaded from the CCDC.
;
_cell_angle_alpha 90
_cell_angle_beta 98.895(2)
_cell_angle_gamma 90
_cell_formula_units_Z 8
_cell_length_a 14.8849(2)
_cell_length_b 33.6403(5)
_cell_length_c 15.7252(2)
_cell_measurement_reflns_used 15230
_cell_measurement_temperature 120.3(6)
_cell_measurement_theta_max 25.7770
_cell_measurement_theta_min 3.4960
_cell_volume 7779.42(19)
_computing_molecular_graphics 'Olex2 (Dolomanov et al., 2009)'
_computing_publication_material 'Olex2 (Dolomanov et al., 2009)'
_computing_structure_refinement 'ShelXL (Sheldrick, 2015)'
_diffrn_ambient_temperature 120.15
_diffrn_measured_fraction_theta_full 0.998
_diffrn_measured_fraction_theta_max 0.996
_diffrn_measurement_device_type 'SuperNova, Single source at offset), Sapphire3'
_diffrn_radiation_type MoK\a
_diffrn_radiation_wavelength 0.71073
_diffrn_reflns_av_R_equivalents 0.0550
_diffrn_reflns_av_unetI/netI 0.0671
_diffrn_reflns_Laue_measured_fraction_full 0.998
_diffrn_reflns_Laue_measured_fraction_max 0.996
_diffrn_reflns_limit_h_max 19
_diffrn_reflns_limit_h_min -19
_diffrn_reflns_limit_k_max 43
_diffrn_reflns_limit_k_min -43
_diffrn_reflns_limit_l_max 19
_diffrn_reflns_limit_l_min -20
_diffrn_reflns_number 64541
_diffrn_reflns_point_group_measured_fraction_full 0.998
_diffrn_reflns_point_group_measured_fraction_max 0.996
_diffrn_reflns_theta_full 25.242
_diffrn_reflns_theta_max 27.515
_diffrn_reflns_theta_min 3.299
_exptl_absorpt_coefficient_mu 0.641
_exptl_absorpt_correction_T_max 1.00000
_exptl_absorpt_correction_T_min 0.88103
_exptl_absorpt_correction_type multi-scan
_exptl_absorpt_process_details
;
CrysAlisPro, Agilent Technologies,
Version 1.171.36.24 (release 03-12-2012 CrysAlis171 .NET)
(compiled Dec  3 2012,18:21:49)
Empirical absorption correction using spherical harmonics,
 implemented in SCALE3 ABSPACK scaling algorithm.
;
_exptl_crystal_colour orange
_exptl_crystal_colour_primary orange
_exptl_crystal_density_diffrn 1.381
_exptl_crystal_description block
_exptl_crystal_F_000 3296
_exptl_crystal_size_max 0.16
_exptl_crystal_size_mid 0.13
_exptl_crystal_size_min 0.12
_refine_diff_density_max 1.288
_refine_diff_density_min -0.541
_refine_diff_density_rms 0.068
_refine_ls_extinction_method none
_refine_ls_goodness_of_fit_ref 1.043
_refine_ls_hydrogen_treatment constr
_refine_ls_matrix_type full
_refine_ls_number_parameters 1046
_refine_ls_number_reflns 17831
_refine_ls_number_restraints 0
_refine_ls_restrained_S_all 1.043
_refine_ls_R_factor_all 0.0850
_refine_ls_R_factor_gt 0.0542
_refine_ls_shift/su_max 0.001
_refine_ls_shift/su_mean 0.000
_refine_ls_structure_factor_coef Fsqd
_refine_ls_weighting_details 'w=1/[\s^2^(Fo^2^)+(0.0600P)^2^+2.7851P] where P=(Fo^2^+2Fc^2^)/3'
_refine_ls_weighting_scheme calc
_refine_ls_wR_factor_gt 0.1290
_refine_ls_wR_factor_ref 0.1455
_reflns_Friedel_coverage 0.000
_reflns_number_gt 12084
_reflns_number_total 17831
_reflns_threshold_expression 'I > 2\s(I)'
_cod_data_source_file d1dt00595b2.cif
_cod_data_source_block shelx
_cod_depositor_comments 'Adding full bibliography for 7706962--7706965.cif.'
_cod_original_formula_sum 'C27 H23.50 Cl2 Co N14.50 O8'
_cod_database_code 7706962
_shelx_shelxl_version_number 2018/1
_shelx_space_group_comment
;
The symmetry employed for this shelxl refinement is uniquely defined
by the following loop, which should always be used as a source of
symmetry information in preference to the above space-group names.
They are only intended as comments.
;
_shelx_estimated_absorpt_t_max 0.927
_shelx_estimated_absorpt_t_min 0.904
_olex2_refinement_description
;
1. Fixed Uiso
 At 1.2 times of:
  All C(H) groups, All N(H,H) groups
 At 1.5 times of:
  All C(H,H,H) groups
2. Others
 Fixed Sof: O5A(0.5) O5B(0.5) O6A(0.5) O6B(0.5) O7A(0.5) O7B(0.5) O8A(0.5)
 O8B(0.5) O9A(0.5) O9B(0.5) O10A(0.5) O10B(0.5) O11A(0.5) O11B(0.5) O12A(0.5)
 O12B(0.5) O14A(0.5) O14B(0.5) O15A(0.5) O15B(0.5) O16A(0.5) O16B(0.5)
3.a Aromatic/amide H refined with riding coordinates:
 C5(H5), C6(H6), C7(H7), C10(H10), C11(H11), C12(H12), C13(H13), C18(H18),
 C19(H19), C20(H20), C23(H23), C24(H24), C25(H25), C26(H26), C31(H31), C32(H32),
  C33(H33), C36(H36), C37(H37), C38(H38), C39(H39), C44(H44), C45(H45),
 C46(H46), C49(H49), C50(H50), C51(H51), C52(H52)
3.b X=CH2 refined with riding coordinates:
 N6(H6A,H6B), N7(H7A,H7B), N13(H13A,H13B), N14(H14A,H14B), N20(H20A,H20B),
 N21(H21A,H21B), N27(H27A,H27B), N28(H28A,H28B)
3.c Idealised Me refined as rotating group:
 C1A(H1AA,H1AB,H1AC)
;
_olex2_submission_special_instructions 'No special instructions were received'

loop_
_space_group_symop_operation_xyz
'x, y, z'
'-x, y+1/2, -z+1/2'
'-x, -y, -z'
'x, -y-1/2, z-1/2'

loop_
_atom_site_label
_atom_site_type_symbol
_atom_site_fract_x
_atom_site_fract_y
_atom_site_fract_z
_atom_site_U_iso_or_equiv
_atom_site_adp_type
_atom_site_occupancy
_atom_site_site_symmetry_order
_atom_site_calc_flag
_atom_site_refinement_flags_posn
_atom_site_refinement_flags_adp
_atom_site_refinement_flags_occupancy
_atom_site_disorder_assembly
_atom_site_disorder_group
C1 C 0.0144(2) 0.31585(8) 0.66218(19) 0.0281(6) Uani 1 1 d . . . . .
C2 C 0.0566(2) 0.29156(8) 0.5396(2) 0.0300(7) Uani 1 1 d . . . . .
C3 C 0.1568(2) 0.32622(8) 0.6327(2) 0.0286(6) Uani 1 1 d . . . . .
C4 C 0.2468(2) 0.34549(9) 0.6571(2) 0.0323(7) Uani 1 1 d . . . . .
C5 C 0.3210(2) 0.34032(10) 0.6147(3) 0.0465(9) Uani 1 1 d . . . . .
H5 H 0.317750 0.323216 0.566218 0.056 Uiso 1 1 calc R . . . .
C6 C 0.4000(2) 0.36088(11) 0.6452(3) 0.0560(11) Uani 1 1 d . . . . .
H6 H 0.451987 0.357807 0.617493 0.067 Uiso 1 1 calc R . . . .
C7 C 0.4042(2) 0.38579(10) 0.7154(3) 0.0487(10) Uani 1 1 d . . . . .
H7 H 0.458409 0.399841 0.736504 0.058 Uiso 1 1 calc R . . . .
C8 C 0.3267(2) 0.38989(9) 0.7549(2) 0.0339(7) Uani 1 1 d . . . . .
C9 C 0.3191(2) 0.41555(8) 0.8289(2) 0.0318(7) Uani 1 1 d . . . . .
C10 C 0.3896(2) 0.43815(9) 0.8705(2) 0.0425(8) Uani 1 1 d . . . . .
H10 H 0.447127 0.438032 0.851313 0.051 Uiso 1 1 calc R . . . .
C11 C 0.3758(2) 0.46105(10) 0.9405(2) 0.0448(9) Uani 1 1 d . . . . .
H11 H 0.423877 0.476599 0.970313 0.054 Uiso 1 1 calc R . . . .
C12 C 0.2913(2) 0.46106(10) 0.9665(2) 0.0442(9) Uani 1 1 d . . . . .
H12 H 0.279996 0.476770 1.013898 0.053 Uiso 1 1 calc R . . . .
C13 C 0.2239(2) 0.43779(9) 0.9221(2) 0.0392(8) Uani 1 1 d . . . . .
H13 H 0.165651 0.437864 0.939637 0.047 Uiso 1 1 calc R . . . .
C14 C 0.0218(2) 0.43227(9) 0.6679(2) 0.0356(7) Uani 1 1 d . . . . .
C15 C -0.1170(2) 0.45269(9) 0.6913(2) 0.0355(7) Uani 1 1 d . . . . .
C16 C -0.02933(19) 0.41704(8) 0.79227(19) 0.0289(7) Uani 1 1 d . . . . .
C17 C -0.0132(2) 0.39669(9) 0.87683(19) 0.0299(7) Uani 1 1 d . . . . .
C18 C -0.0644(2) 0.40232(10) 0.9423(2) 0.0366(7) Uani 1 1 d . . . . .
H18 H -0.114718 0.420039 0.935406 0.044 Uiso 1 1 calc R . . . .
C19 C -0.0400(2) 0.38137(10) 1.0177(2) 0.0415(8) Uani 1 1 d . . . . .
H19 H -0.073488 0.384891 1.063899 0.050 Uiso 1 1 calc R . . . .
C20 C 0.0325(2) 0.35539(10) 1.0268(2) 0.0379(8) Uani 1 1 d . . . . .
H20 H 0.049010 0.340867 1.078626 0.045 Uiso 1 1 calc R . . . .
C21 C 0.0808(2) 0.35087(9) 0.9585(2) 0.0308(7) Uani 1 1 d . . . . .
C22 C 0.1615(2) 0.32451(8) 0.9584(2) 0.0304(7) Uani 1 1 d . . . . .
C23 C 0.1928(2) 0.29855(9) 1.0245(2) 0.0367(7) Uani 1 1 d . . . . .
H23 H 0.163428 0.297241 1.073978 0.044 Uiso 1 1 calc R . . . .
C24 C 0.2666(2) 0.27459(10) 1.0186(2) 0.0427(8) Uani 1 1 d . . . . .
H24 H 0.288962 0.256694 1.063617 0.051 Uiso 1 1 calc R . . . .
C25 C 0.3072(2) 0.27719(10) 0.9456(2) 0.0421(8) Uani 1 1 d . . . . .
H25 H 0.357986 0.260912 0.939477 0.050 Uiso 1 1 calc R . . . .
C26 C 0.2737(2) 0.30337(9) 0.8825(2) 0.0381(8) Uani 1 1 d . . . . .
H26 H 0.302445 0.304891 0.832723 0.046 Uiso 1 1 calc R . . . .
Co1 Co 0.14324(3) 0.37076(2) 0.79367(3) 0.02574(10) Uani 1 1 d . . . . .
N1 N 0.09763(15) 0.33189(7) 0.68798(16) 0.0267(5) Uani 1 1 d . . . . .
N2 N -0.00909(16) 0.29594(7) 0.58854(15) 0.0280(5) Uani 1 1 d . . . . .
N3 N 0.14249(17) 0.30652(7) 0.55956(16) 0.0305(6) Uani 1 1 d . . . . .
N4 N 0.25080(16) 0.36941(7) 0.72504(17) 0.0287(5) Uani 1 1 d . . . . .
N5 N 0.23666(16) 0.41510(7) 0.85535(17) 0.0302(6) Uani 1 1 d . . . . .
N6 N -0.04861(17) 0.32127(8) 0.71291(17) 0.0354(6) Uani 1 1 d . . . . .
H6A H -0.103874 0.311835 0.697515 0.042 Uiso 1 1 calc R . . . .
H6B H -0.034912 0.334272 0.761755 0.042 Uiso 1 1 calc R . . . .
N7 N 0.03765(18) 0.27160(7) 0.46647(17) 0.0363(6) Uani 1 1 d . . . . .
H7A H -0.017019 0.261571 0.450898 0.044 Uiso 1 1 calc R . . . .
H7B H 0.079712 0.268366 0.433424 0.044 Uiso 1 1 calc R . . . .
N8 N 0.03850(15) 0.41351(7) 0.74513(16) 0.0272(5) Uani 1 1 d . . . . .
N9 N -0.05510(17) 0.45168(8) 0.63790(18) 0.0371(6) Uani 1 1 d . . . . .
N10 N -0.10722(17) 0.43595(8) 0.77071(17) 0.0334(6) Uani 1 1 d . . . . .
N11 N 0.05769(16) 0.37129(7) 0.88540(16) 0.0273(5) Uani 1 1 d . . . . .
N12 N 0.20200(17) 0.32719(7) 0.88708(16) 0.0306(6) Uani 1 1 d . . . . .
N13 N 0.0863(2) 0.43138(10) 0.6185(2) 0.0583(9) Uani 1 1 d . . . . .
H13A H 0.077626 0.443277 0.568052 0.070 Uiso 1 1 calc R . . . .
H13B H 0.137760 0.418899 0.636121 0.070 Uiso 1 1 calc R . . . .
N14 N -0.19459(19) 0.47149(9) 0.6647(2) 0.0504(8) Uani 1 1 d . . . . .
H14A H -0.203926 0.482731 0.613523 0.061 Uiso 1 1 calc R . . . .
H14B H -0.236725 0.472723 0.698141 0.061 Uiso 1 1 calc R . . . .
C1A C 0.5729(5) 0.2261(4) 0.4888(5) 0.211(6) Uani 1 1 d . . . . .
H1AA H 0.551785 0.207810 0.530050 0.317 Uiso 1 1 calc GR . . . .
H1AB H 0.639024 0.223943 0.492721 0.317 Uiso 1 1 calc GR . . . .
H1AC H 0.543901 0.219257 0.430394 0.317 Uiso 1 1 calc GR . . . .
C2A C 0.5488(4) 0.2668(3) 0.5086(4) 0.0930(18) Uani 1 1 d . . . . .
N1A N 0.5161(4) 0.29720(15) 0.5289(3) 0.0976(15) Uani 1 1 d . . . . .
C27 C 0.7501(2) 0.33237(9) 0.5268(2) 0.0335(7) Uani 1 1 d . . . . .
C28 C 0.7017(2) 0.36424(9) 0.6380(2) 0.0338(7) Uani 1 1 d . . . . .
C29 C 0.6533(2) 0.38458(8) 0.5027(2) 0.0289(6) Uani 1 1 d . . . . .
C30 C 0.60440(19) 0.41269(8) 0.4389(2) 0.0298(7) Uani 1 1 d . . . . .
C31 C 0.5419(2) 0.44091(9) 0.4572(2) 0.0386(8) Uani 1 1 d . . . . .
H31 H 0.528190 0.444087 0.513856 0.046 Uiso 1 1 calc R . . . .
C32 C 0.5004(2) 0.46429(9) 0.3896(2) 0.0397(8) Uani 1 1 d . . . . .
H32 H 0.457017 0.483746 0.399663 0.048 Uiso 1 1 calc R . . . .
C33 C 0.5218(2) 0.45948(9) 0.3077(2) 0.0345(7) Uani 1 1 d . . . . .
H33 H 0.493620 0.475580 0.261517 0.041 Uiso 1 1 calc R . . . .
C34 C 0.58503(19) 0.43073(8) 0.2940(2) 0.0291(7) Uani 1 1 d . . . . .
C35 C 0.6139(2) 0.42186(8) 0.2105(2) 0.0318(7) Uani 1 1 d . . . . .
C36 C 0.5828(2) 0.44234(10) 0.1355(2) 0.0453(9) Uani 1 1 d . . . . .
H36 H 0.540319 0.463423 0.135567 0.054 Uiso 1 1 calc R . . . .
C37 C 0.6139(3) 0.43183(11) 0.0606(3) 0.0570(11) Uani 1 1 d . . . . .
H37 H 0.593194 0.445765 0.008737 0.068 Uiso 1 1 calc R . . . .
C38 C 0.6753(3) 0.40104(11) 0.0608(2) 0.0546(11) Uani 1 1 d . . . . .
H38 H 0.697773 0.393523 0.009801 0.066 Uiso 1 1 calc R . . . .
C39 C 0.7029(2) 0.38160(10) 0.1374(2) 0.0441(9) Uani 1 1 d . . . . .
H39 H 0.744680 0.360229 0.137939 0.053 Uiso 1 1 calc R . . . .
C40 C 0.8950(2) 0.40838(10) 0.4092(2) 0.0423(8) Uani 1 1 d . . . . .
C41 C 1.0320(2) 0.38246(10) 0.3952(2) 0.0406(8) Uani 1 1 d . . . . .
C42 C 0.9050(2) 0.35324(9) 0.3302(2) 0.0336(7) Uani 1 1 d . . . . .
C43 C 0.8593(2) 0.32070(9) 0.2766(2) 0.0313(7) Uani 1 1 d . . . . .
C44 C 0.9023(2) 0.29712(10) 0.2234(2) 0.0411(8) Uani 1 1 d . . . . .
H44 H 0.964907 0.300466 0.219464 0.049 Uiso 1 1 calc R . . . .
C45 C 0.8502(3) 0.26842(10) 0.1759(2) 0.0459(9) Uani 1 1 d . . . . .
H45 H 0.876703 0.252244 0.136929 0.055 Uiso 1 1 calc R . . . .
C46 C 0.7599(3) 0.26299(10) 0.1846(2) 0.0456(9) Uani 1 1 d . . . . .
H46 H 0.724725 0.242779 0.153014 0.055 Uiso 1 1 calc R . . . .
C47 C 0.7218(2) 0.28754(9) 0.2400(2) 0.0345(7) Uani 1 1 d . . . . .
C48 C 0.6262(2) 0.28612(9) 0.2547(2) 0.0368(7) Uani 1 1 d . . . . .
C49 C 0.5667(3) 0.25577(10) 0.2261(2) 0.0466(9) Uani 1 1 d . . . . .
H49 H 0.586473 0.233527 0.196701 0.056 Uiso 1 1 calc R . . . .
C50 C 0.4775(3) 0.25841(12) 0.2413(3) 0.0551(10) Uani 1 1 d . . . . .
H50 H 0.435463 0.237914 0.221726 0.066 Uiso 1 1 calc R . . . .
C51 C 0.4500(3) 0.29035(12) 0.2842(3) 0.0546(10) Uani 1 1 d . . . . .
H51 H 0.388866 0.292755 0.294030 0.065 Uiso 1 1 calc R . . . .
C52 C 0.5141(2) 0.31918(11) 0.3130(3) 0.0484(9) Uani 1 1 d . . . . .
H52 H 0.496110 0.340896 0.345168 0.058 Uiso 1 1 calc R . . . .
Co2 Co 0.70642(3) 0.36209(2) 0.33456(3) 0.02729(11) Uani 1 1 d . . . . .
N15 N 0.70150(16) 0.35656(7) 0.46852(16) 0.0294(6) Uani 1 1 d . . . . .
N16 N 0.75480(18) 0.33571(7) 0.61194(17) 0.0352(6) Uani 1 1 d . . . . .
N17 N 0.64818(17) 0.38967(7) 0.58451(17) 0.0335(6) Uani 1 1 d . . . . .
N18 N 0.62414(16) 0.40803(7) 0.35938(16) 0.0276(5) Uani 1 1 d . . . . .
N19 N 0.67390(17) 0.39124(7) 0.21116(17) 0.0327(6) Uani 1 1 d . . . . .
N20 N 0.7977(2) 0.30334(8) 0.49655(18) 0.0469(8) Uani 1 1 d . . . . .
H20A H 0.830865 0.287109 0.532459 0.056 Uiso 1 1 calc R . . . .
H20B H 0.795877 0.300458 0.440684 0.056 Uiso 1 1 calc R . . . .
N21 N 0.7008(2) 0.36800(8) 0.72156(18) 0.0443(7) Uani 1 1 d . . . . .
H21A H 0.734168 0.352148 0.758148 0.053 Uiso 1 1 calc R . . . .
H21B H 0.666731 0.386366 0.740580 0.053 Uiso 1 1 calc R . . . .
N22 N 0.84941(17) 0.37958(7) 0.36110(17) 0.0344(6) Uani 1 1 d . . . . .
N23 N 0.98633(18) 0.41103(9) 0.42844(19) 0.0458(7) Uani 1 1 d . . . . .
N24 N 0.99447(17) 0.35293(8) 0.34288(18) 0.0380(6) Uani 1 1 d . . . . .
N25 N 0.77163(16) 0.31623(7) 0.28422(16) 0.0276(5) Uani 1 1 d . . . . .
N26 N 0.60008(17) 0.31789(8) 0.29779(18) 0.0366(6) Uani 1 1 d . . . . .
N27 N 0.8470(2) 0.43632(10) 0.4417(2) 0.0661(11) Uani 1 1 d . . . . .
H27A H 0.787180 0.435632 0.431475 0.079 Uiso 1 1 calc R . . . .
H27B H 0.875003 0.455509 0.473336 0.079 Uiso 1 1 calc R . . . .
N28 N 1.12302(19) 0.38225(10) 0.4126(2) 0.0534(8) Uani 1 1 d . . . . .
H28A H 1.151744 0.400846 0.445532 0.064 Uiso 1 1 calc R . . . .
H28B H 1.154061 0.363513 0.390991 0.064 Uiso 1 1 calc R . . . .
Cl1 Cl 0.17118(5) 0.21795(2) 0.76934(5) 0.03859(19) Uani 1 1 d . . . . .
O1 O 0.12400(19) 0.19019(9) 0.70939(17) 0.0695(9) Uani 1 1 d . . . . .
O2 O 0.10876(17) 0.24484(7) 0.79899(19) 0.0579(7) Uani 1 1 d . . . . .
O3 O 0.23745(16) 0.23986(8) 0.73092(16) 0.0500(6) Uani 1 1 d . . . . .
O4 O 0.21569(18) 0.19602(8) 0.84289(19) 0.0643(8) Uani 1 1 d . . . . .
Cl2 Cl 0.29110(8) 0.46818(3) 0.55524(7) 0.0622(3) Uani 1 1 d . . . . .
O5A O 0.3933(4) 0.45659(16) 0.5680(5) 0.067(2) Uani 0.5 1 d . . P A 1
O5B O 0.3422(9) 0.4740(3) 0.4978(7) 0.143(5) Uani 0.5 1 d . . P A 2
O6A O 0.2849(6) 0.5032(3) 0.5115(6) 0.109(3) Uani 0.5 1 d . . P A 1
O6B O 0.1906(5) 0.4776(2) 0.4957(4) 0.089(2) Uani 0.5 1 d . . P A 2
O7A O 0.2891(10) 0.4744(4) 0.6455(8) 0.106(5) Uani 0.5 1 d . . P A 1
O7B O 0.2842(7) 0.4930(4) 0.6199(7) 0.090(4) Uani 0.5 1 d . . P A 2
O8A O 0.2657(9) 0.4302(3) 0.5663(11) 0.154(7) Uani 0.5 1 d . . P A 2
O8B O 0.2444(7) 0.4332(3) 0.5396(7) 0.092(5) Uani 0.5 1 d . . P A 1
Cl3 Cl 0.80719(6) 0.20189(2) 0.40351(6) 0.0421(2) Uani 1 1 d . . . . .
O9A O 0.8105(6) 0.1948(2) 0.4851(5) 0.0478(18) Uani 0.5 1 d . . P B 1
O9B O 0.7813(7) 0.1765(2) 0.4793(6) 0.074(3) Uani 0.5 1 d . . P B 2
O10A O 0.8394(13) 0.1744(7) 0.3458(17) 0.037(3) Uani 0.5 1 d . . P B 1
O10B O 0.8484(15) 0.1722(7) 0.3605(17) 0.053(6) Uani 0.5 1 d . . P B 2
O11A O 0.7294(10) 0.2221(4) 0.3712(9) 0.094(5) Uani 0.5 1 d . . P B 1
O11B O 0.7163(8) 0.2077(3) 0.3550(9) 0.052(3) Uani 0.5 1 d . . P B 2
O12A O 0.8574(4) 0.23962(16) 0.3887(4) 0.0395(14) Uani 0.5 1 d . . P B 1
O12B O 0.8748(6) 0.2259(3) 0.4474(8) 0.145(5) Uani 0.5 1 d . . P B 2
Cl4 Cl 0.64243(5) 0.46522(2) 0.83830(5) 0.03027(17) Uani 1 1 d . . . . .
O13 O 0.57786(13) 0.48783(6) 0.87796(14) 0.0311(5) Uani 1 1 d . . . . .
O14A O 0.6026(12) 0.4311(5) 0.8016(10) 0.126(7) Uani 0.5 1 d . . P C 1
O14B O 0.6081(9) 0.4241(3) 0.8325(8) 0.0377(18) Uani 0.5 1 d . . P C 2
O15A O 0.6661(14) 0.4910(5) 0.7713(12) 0.089(6) Uani 0.5 1 d . . P C 1
O15B O 0.6467(14) 0.4765(5) 0.7534(11) 0.060(4) Uani 0.5 1 d . . P C 2
O16A O 0.7220(13) 0.4572(6) 0.8968(13) 0.073(5) Uani 0.5 1 d . . P C 1
O16B O 0.7274(10) 0.4644(5) 0.8915(10) 0.040(3) Uani 0.5 1 d . . P C 2

loop_
_atom_site_aniso_label
_atom_site_aniso_U_11
_atom_site_aniso_U_22
_atom_site_aniso_U_33
_atom_site_aniso_U_23
_atom_site_aniso_U_13
_atom_site_aniso_U_12
C1 0.0288(15) 0.0304(15) 0.0253(16) 0.0012(12) 0.0048(13) -0.0040(12)
C2 0.0370(17) 0.0282(15) 0.0245(16) -0.0020(12) 0.0037(14) 0.0024(12)
C3 0.0328(16) 0.0264(15) 0.0272(17) -0.0027(12) 0.0060(13) -0.0021(12)
C4 0.0304(16) 0.0319(16) 0.0355(19) -0.0028(13) 0.0078(14) -0.0044(13)
C5 0.0397(19) 0.046(2) 0.059(3) -0.0162(17) 0.0252(18) -0.0118(16)
C6 0.040(2) 0.058(2) 0.079(3) -0.021(2) 0.035(2) -0.0110(17)
C7 0.0322(18) 0.048(2) 0.070(3) -0.0216(19) 0.0209(18) -0.0154(15)
C8 0.0282(16) 0.0346(16) 0.041(2) -0.0066(14) 0.0112(15) -0.0052(13)
C9 0.0262(15) 0.0301(15) 0.0389(19) -0.0028(13) 0.0040(14) -0.0035(12)
C10 0.0306(17) 0.0383(18) 0.058(2) -0.0096(16) 0.0059(17) -0.0068(14)
C11 0.0381(19) 0.0431(19) 0.050(2) -0.0127(17) -0.0028(17) -0.0128(15)
C12 0.045(2) 0.0427(19) 0.045(2) -0.0123(16) 0.0075(17) -0.0086(15)
C13 0.0362(18) 0.0396(18) 0.043(2) -0.0093(15) 0.0107(16) -0.0083(14)
C14 0.0312(17) 0.0433(18) 0.0341(19) 0.0054(14) 0.0109(15) 0.0034(14)
C15 0.0271(16) 0.0438(18) 0.0358(19) 0.0001(15) 0.0059(14) 0.0034(14)
C16 0.0270(15) 0.0331(16) 0.0274(17) -0.0051(13) 0.0062(13) -0.0056(12)
C17 0.0306(16) 0.0332(16) 0.0260(17) -0.0026(13) 0.0051(13) -0.0058(13)
C18 0.0338(17) 0.0462(19) 0.0316(18) -0.0023(15) 0.0109(15) -0.0014(14)
C19 0.0409(19) 0.056(2) 0.0313(19) 0.0009(16) 0.0167(16) -0.0035(16)
C20 0.0391(18) 0.0488(19) 0.0269(18) 0.0031(14) 0.0088(15) -0.0062(15)
C21 0.0309(16) 0.0361(16) 0.0253(17) -0.0008(13) 0.0039(13) -0.0072(13)
C22 0.0326(16) 0.0310(15) 0.0274(17) -0.0027(13) 0.0042(14) -0.0077(12)
C23 0.0429(19) 0.0371(17) 0.0304(18) 0.0030(14) 0.0067(15) -0.0062(14)
C24 0.044(2) 0.0384(18) 0.042(2) 0.0079(15) -0.0032(17) -0.0012(15)
C25 0.0412(19) 0.0370(18) 0.046(2) 0.0005(15) -0.0005(17) 0.0039(14)
C26 0.0356(18) 0.0402(18) 0.040(2) -0.0033(15) 0.0094(15) 0.0037(14)
Co1 0.0235(2) 0.0305(2) 0.0236(2) -0.00264(16) 0.00480(17) -0.00427(16)
N1 0.0253(13) 0.0310(13) 0.0245(14) -0.0016(10) 0.0067(11) -0.0035(10)
N2 0.0290(13) 0.0332(13) 0.0222(13) -0.0063(10) 0.0052(11) -0.0031(10)
N3 0.0330(14) 0.0335(13) 0.0262(14) -0.0049(11) 0.0088(11) -0.0027(11)
N4 0.0266(13) 0.0276(12) 0.0324(15) -0.0014(11) 0.0065(11) -0.0050(10)
N5 0.0275(13) 0.0298(13) 0.0334(15) -0.0050(11) 0.0048(11) -0.0033(10)
N6 0.0275(13) 0.0509(16) 0.0297(15) -0.0128(12) 0.0106(12) -0.0143(12)
N7 0.0351(15) 0.0443(15) 0.0294(15) -0.0091(12) 0.0044(12) 0.0020(12)
N8 0.0258(13) 0.0329(13) 0.0243(14) 0.0003(10) 0.0080(11) -0.0012(10)
N9 0.0300(14) 0.0479(16) 0.0351(16) 0.0080(12) 0.0102(12) 0.0094(12)
N10 0.0269(13) 0.0458(15) 0.0283(15) 0.0012(12) 0.0074(12) 0.0051(11)
N11 0.0283(13) 0.0307(13) 0.0230(13) -0.0023(10) 0.0041(11) -0.0071(10)
N12 0.0342(14) 0.0314(13) 0.0259(14) -0.0032(11) 0.0034(11) -0.0043(11)
N13 0.0397(17) 0.093(2) 0.047(2) 0.0369(18) 0.0240(16) 0.0268(16)
N14 0.0387(17) 0.077(2) 0.0384(18) 0.0104(15) 0.0142(14) 0.0170(15)
C1A 0.118(6) 0.412(16) 0.092(6) -0.082(8) -0.021(5) 0.096(8)
C2A 0.058(3) 0.159(6) 0.057(4) 0.016(4) -0.010(3) -0.013(4)
N1A 0.116(4) 0.101(4) 0.074(3) 0.000(3) 0.009(3) -0.007(3)
C27 0.0368(17) 0.0327(16) 0.0292(18) -0.0013(13) -0.0010(14) 0.0090(13)
C28 0.0399(18) 0.0320(16) 0.0281(18) -0.0034(13) 0.0013(14) 0.0029(13)
C29 0.0307(16) 0.0268(14) 0.0270(17) -0.0038(12) -0.0024(13) 0.0063(12)
C30 0.0271(15) 0.0288(15) 0.0316(18) -0.0040(13) -0.0008(13) 0.0060(12)
C31 0.0434(19) 0.0356(17) 0.037(2) -0.0037(14) 0.0074(16) 0.0111(14)
C32 0.0379(19) 0.0359(17) 0.045(2) -0.0012(15) 0.0045(16) 0.0154(14)
C33 0.0354(17) 0.0290(16) 0.038(2) 0.0046(13) 0.0029(15) 0.0111(13)
C34 0.0258(15) 0.0278(15) 0.0328(18) 0.0017(13) 0.0011(13) 0.0039(12)
C35 0.0309(16) 0.0299(15) 0.0349(18) 0.0063(13) 0.0060(14) 0.0050(12)
C36 0.046(2) 0.0454(19) 0.046(2) 0.0203(17) 0.0128(18) 0.0206(16)
C37 0.069(3) 0.065(3) 0.041(2) 0.0217(19) 0.020(2) 0.028(2)
C38 0.067(3) 0.061(2) 0.042(2) 0.0177(18) 0.027(2) 0.031(2)
C39 0.049(2) 0.047(2) 0.038(2) 0.0070(16) 0.0130(17) 0.0191(16)
C40 0.0322(18) 0.053(2) 0.042(2) -0.0147(17) 0.0048(16) 0.0029(15)
C41 0.0297(17) 0.056(2) 0.037(2) 0.0021(16) 0.0061(15) 0.0011(15)
C42 0.0280(16) 0.0400(17) 0.0317(18) 0.0008(14) 0.0008(14) 0.0077(13)
C43 0.0328(17) 0.0336(16) 0.0269(17) 0.0014(13) 0.0021(14) 0.0098(13)
C44 0.0420(19) 0.0433(19) 0.039(2) 0.0024(15) 0.0079(16) 0.0152(15)
C45 0.060(2) 0.0365(18) 0.042(2) -0.0071(16) 0.0088(18) 0.0143(16)
C46 0.061(2) 0.0355(18) 0.039(2) -0.0063(15) 0.0041(18) 0.0048(16)
C47 0.0461(19) 0.0287(16) 0.0274(17) 0.0009(13) 0.0017(15) 0.0081(13)
C48 0.0446(19) 0.0369(17) 0.0262(18) 0.0006(14) -0.0027(15) 0.0002(14)
C49 0.061(2) 0.0383(19) 0.037(2) -0.0048(15) -0.0035(18) -0.0050(16)
C50 0.051(2) 0.057(2) 0.051(3) 0.0018(19) -0.0117(19) -0.0209(19)
C51 0.036(2) 0.065(3) 0.059(3) -0.004(2) -0.0038(19) -0.0098(18)
C52 0.0320(18) 0.058(2) 0.054(3) -0.0093(18) 0.0009(17) -0.0004(16)
Co2 0.0272(2) 0.0274(2) 0.0255(2) -0.00217(16) -0.00133(17) 0.00712(16)
N15 0.0325(14) 0.0284(12) 0.0252(14) -0.0030(10) -0.0023(11) 0.0090(10)
N16 0.0427(16) 0.0344(14) 0.0265(15) -0.0017(11) -0.0004(12) 0.0137(12)
N17 0.0379(15) 0.0315(13) 0.0292(15) -0.0027(11) -0.0011(12) 0.0103(11)
N18 0.0261(13) 0.0282(12) 0.0272(14) -0.0009(10) -0.0001(11) 0.0039(10)
N19 0.0302(13) 0.0364(14) 0.0314(15) 0.0072(11) 0.0038(12) 0.0108(11)
N20 0.067(2) 0.0449(16) 0.0256(15) 0.0018(12) -0.0029(14) 0.0331(14)
N21 0.0574(19) 0.0462(16) 0.0276(16) -0.0036(13) 0.0016(14) 0.0179(14)
N22 0.0301(14) 0.0394(15) 0.0325(16) -0.0075(12) 0.0014(12) 0.0022(11)
N23 0.0313(15) 0.0616(19) 0.0440(19) -0.0139(15) 0.0045(14) -0.0047(13)
N24 0.0298(14) 0.0475(16) 0.0362(17) -0.0011(13) 0.0037(12) 0.0037(12)
N25 0.0312(13) 0.0267(12) 0.0232(13) 0.0006(10) -0.0009(11) 0.0044(10)
N26 0.0310(14) 0.0395(15) 0.0369(17) -0.0040(12) -0.0025(12) 0.0020(11)
N27 0.0370(17) 0.073(2) 0.089(3) -0.047(2) 0.0095(18) -0.0060(15)
N28 0.0296(15) 0.073(2) 0.057(2) -0.0107(17) 0.0035(15) -0.0029(14)
Cl1 0.0313(4) 0.0534(5) 0.0312(4) -0.0026(4) 0.0052(3) -0.0056(3)
O1 0.0624(18) 0.107(2) 0.0416(17) -0.0278(16) 0.0152(14) -0.0406(16)
O2 0.0522(16) 0.0508(15) 0.078(2) 0.0065(14) 0.0350(15) 0.0072(12)
O3 0.0406(14) 0.0742(17) 0.0377(15) -0.0014(12) 0.0135(12) -0.0107(12)
O4 0.0581(17) 0.0665(18) 0.063(2) 0.0199(15) -0.0090(15) -0.0045(14)
Cl2 0.0796(8) 0.0535(6) 0.0621(7) -0.0062(5) 0.0383(6) -0.0036(5)
O5A 0.044(3) 0.049(3) 0.121(6) -0.016(4) 0.059(4) -0.004(2)
O5B 0.201(11) 0.129(8) 0.140(8) -0.075(7) 0.153(9) -0.107(8)
O6A 0.119(7) 0.101(6) 0.100(7) 0.049(5) -0.007(5) 0.003(5)
O6B 0.087(5) 0.120(6) 0.060(4) 0.041(4) 0.010(4) 0.006(4)
O7A 0.101(7) 0.165(13) 0.059(6) 0.011(7) 0.030(5) 0.048(8)
O7B 0.040(4) 0.130(9) 0.095(9) -0.080(8) -0.001(5) 0.016(5)
O8A 0.091(8) 0.094(8) 0.294(18) 0.119(10) 0.082(9) 0.040(6)
O8B 0.046(4) 0.136(10) 0.104(7) -0.094(8) 0.042(5) -0.046(5)
Cl3 0.0392(4) 0.0411(4) 0.0455(5) -0.0125(4) 0.0049(4) 0.0039(3)
O9A 0.067(5) 0.056(5) 0.020(3) -0.002(3) 0.007(3) 0.017(4)
O9B 0.107(8) 0.068(6) 0.059(5) 0.027(5) 0.046(5) 0.026(5)
O10A 0.041(5) 0.055(8) 0.017(5) -0.011(4) 0.009(4) -0.010(5)
O10B 0.090(10) 0.037(5) 0.036(11) -0.003(5) 0.020(7) 0.018(5)
O11A 0.104(11) 0.119(11) 0.066(9) 0.050(8) 0.030(7) 0.082(8)
O11B 0.036(4) 0.067(6) 0.049(5) -0.003(4) -0.006(3) -0.010(4)
O12A 0.044(3) 0.028(2) 0.039(3) -0.004(2) -0.016(3) 0.002(2)
O12B 0.094(7) 0.118(8) 0.237(13) -0.125(8) 0.068(9) -0.062(6)
Cl4 0.0251(4) 0.0364(4) 0.0301(4) -0.0021(3) 0.0068(3) 0.0051(3)
O13 0.0251(10) 0.0342(11) 0.0352(13) -0.0023(9) 0.0080(9) 0.0074(8)
O14A 0.053(6) 0.130(13) 0.200(18) -0.129(11) 0.034(10) -0.021(8)
O14B 0.033(4) 0.023(3) 0.059(4) -0.014(3) 0.016(3) 0.000(2)
O15A 0.082(11) 0.103(12) 0.100(14) 0.072(8) 0.070(10) 0.063(8)
O15B 0.065(7) 0.090(10) 0.030(4) 0.015(5) 0.021(4) 0.040(7)
O16A 0.049(8) 0.113(11) 0.058(7) 0.025(6) 0.005(6) 0.046(7)
O16B 0.018(4) 0.057(5) 0.041(7) -0.029(5) -0.007(4) 0.002(3)

loop_
_atom_type_symbol
_atom_type_description
_atom_type_scat_dispersion_real
_atom_type_scat_dispersion_imag
_atom_type_scat_source
C C 0.0033 0.0016 'International Tables Vol C Tables 4.2.6.8 and 6.1.1.4'
H H 0.0000 0.0000 'International Tables Vol C Tables 4.2.6.8 and 6.1.1.4'
Cl Cl 0.1484 0.1585 'International Tables Vol C Tables 4.2.6.8 and 6.1.1.4'
Co Co 0.3494 0.9721 'International Tables Vol C Tables 4.2.6.8 and 6.1.1.4'
N N 0.0061 0.0033 'International Tables Vol C Tables 4.2.6.8 and 6.1.1.4'
O O 0.0106 0.0060 'International Tables Vol C Tables 4.2.6.8 and 6.1.1.4'

loop_
_geom_angle_atom_site_label_1
_geom_angle_atom_site_label_2
_geom_angle_atom_site_label_3
_geom_angle
_geom_angle_site_symmetry_1
_geom_angle_site_symmetry_3
_geom_angle_publ_flag
N2 C1 N1 124.3(3) . . ?
N6 C1 N1 117.5(3) . . ?
N6 C1 N2 118.2(3) . . ?
N2 C2 N3 124.6(3) . . ?
N7 C2 N2 118.5(3) . . ?
N7 C2 N3 116.9(3) . . ?
N1 C3 C4 115.3(3) . . ?
N3 C3 C4 117.6(3) . . ?
N3 C3 N1 127.1(3) . . ?
C5 C4 C3 125.1(3) . . ?
N4 C4 C3 113.4(3) . . ?
N4 C4 C5 121.5(3) . . ?
C6 C5 C4 117.9(3) . . ?
C7 C6 C5 120.7(3) . . ?
C6 C7 C8 118.5(3) . . ?
C7 C8 C9 125.5(3) . . ?
N4 C8 C7 120.0(3) . . ?
N4 C8 C9 114.5(3) . . ?
C10 C9 C8 123.6(3) . . ?
N5 C9 C8 114.9(3) . . ?
N5 C9 C10 121.4(3) . . ?
C9 C10 C11 119.2(3) . . ?
C12 C11 C10 119.3(3) . . ?
C13 C12 C11 118.4(3) . . ?
N5 C13 C12 122.9(3) . . ?
N9 C14 N8 124.8(3) . . ?
N13 C14 N8 117.7(3) . . ?
N13 C14 N9 117.5(3) . . ?
N9 C15 N10 125.5(3) . . ?
N14 C15 N9 117.6(3) . . ?
N14 C15 N10 116.9(3) . . ?
N8 C16 C17 115.0(3) . . ?
N10 C16 C17 117.8(3) . . ?
N10 C16 N8 127.2(3) . . ?
C18 C17 C16 124.9(3) . . ?
N11 C17 C16 113.4(2) . . ?
N11 C17 C18 121.6(3) . . ?
C19 C18 C17 117.8(3) . . ?
C20 C19 C18 120.7(3) . . ?
C19 C20 C21 118.7(3) . . ?
C20 C21 C22 125.3(3) . . ?
N11 C21 C20 120.8(3) . . ?
N11 C21 C22 113.9(3) . . ?
C23 C22 C21 123.5(3) . . ?
N12 C22 C21 114.9(3) . . ?
N12 C22 C23 121.6(3) . . ?
C24 C23 C22 119.9(3) . . ?
C23 C24 C25 118.5(3) . . ?
C26 C25 C24 119.2(3) . . ?
N12 C26 C25 123.4(3) . . ?
N1 Co1 N5 150.88(9) . . ?
N1 Co1 N8 90.43(9) . . ?
N1 Co1 N12 99.19(9) . . ?
N4 Co1 N1 76.07(9) . . ?
N4 Co1 N5 75.70(9) . . ?
N4 Co1 N8 113.80(9) . . ?
N4 Co1 N11 167.47(10) . . ?
N4 Co1 N12 94.31(10) . . ?
N5 Co1 N8 94.46(9) . . ?
N11 Co1 N1 113.04(9) . . ?
N11 Co1 N5 95.96(9) . . ?
N11 Co1 N8 75.72(9) . . ?
N11 Co1 N12 76.10(9) . . ?
N12 Co1 N5 89.90(9) . . ?
N12 Co1 N8 151.77(9) . . ?
C1 N1 Co1 129.90(19) . . ?
C3 N1 C1 114.2(2) . . ?
C3 N1 Co1 115.33(18) . . ?
C1 N2 C2 115.8(2) . . ?
C3 N3 C2 114.0(2) . . ?
C4 N4 C8 121.4(3) . . ?
C4 N4 Co1 119.40(19) . . ?
C8 N4 Co1 118.9(2) . . ?
C9 N5 Co1 114.82(19) . . ?
C13 N5 C9 118.7(3) . . ?
C13 N5 Co1 125.9(2) . . ?
C14 N8 Co1 130.16(19) . . ?
C16 N8 C14 113.7(2) . . ?
C16 N8 Co1 115.07(19) . . ?
C15 N9 C14 115.1(3) . . ?
C16 N10 C15 113.6(2) . . ?
C17 N11 Co1 119.5(2) . . ?
C21 N11 C17 120.3(3) . . ?
C21 N11 Co1 119.4(2) . . ?
C22 N12 Co1 115.0(2) . . ?
C26 N12 C22 117.5(3) . . ?
C26 N12 Co1 127.5(2) . . ?
N1A C2A C1A 168.7(7) . . ?
N16 C27 N15 124.7(3) . . ?
N16 C27 N20 118.1(3) . . ?
N20 C27 N15 117.1(3) . . ?
N16 C28 N17 124.9(3) . . ?
N21 C28 N16 117.9(3) . . ?
N21 C28 N17 117.2(3) . . ?
N15 C29 C30 114.4(3) . . ?
N17 C29 C30 118.8(3) . . ?
N17 C29 N15 126.8(3) . . ?
C31 C30 C29 124.7(3) . . ?
N18 C30 C29 113.7(2) . . ?
N18 C30 C31 121.6(3) . . ?
C32 C31 C30 117.4(3) . . ?
C33 C32 C31 120.5(3) . . ?
C32 C33 C34 119.0(3) . . ?
C33 C34 C35 125.2(3) . . ?
N18 C34 C33 120.2(3) . . ?
N18 C34 C35 114.6(2) . . ?
C36 C35 C34 123.6(3) . . ?
N19 C35 C34 115.3(3) . . ?
N19 C35 C36 121.1(3) . . ?
C37 C36 C35 119.3(3) . . ?
C36 C37 C38 120.1(3) . . ?
C39 C38 C37 117.8(3) . . ?
N19 C39 C38 123.4(3) . . ?
N22 C40 N23 125.2(3) . . ?
N27 C40 N22 118.1(3) . . ?
N27 C40 N23 116.7(3) . . ?
N23 C41 N24 125.5(3) . . ?
N23 C41 N28 119.1(3) . . ?
N28 C41 N24 115.4(3) . . ?
N22 C42 C43 115.8(3) . . ?
N24 C42 C43 116.5(3) . . ?
N24 C42 N22 127.7(3) . . ?
C44 C43 C42 123.7(3) . . ?
N25 C43 C42 113.7(3) . . ?
N25 C43 C44 122.7(3) . . ?
C43 C44 C45 117.1(3) . . ?
C44 C45 C46 120.8(3) . . ?
C45 C46 C47 118.8(3) . . ?
C46 C47 C48 125.3(3) . . ?
N25 C47 C46 120.5(3) . . ?
N25 C47 C48 114.2(3) . . ?
C49 C48 C47 123.9(3) . . ?
N26 C48 C47 114.3(3) . . ?
N26 C48 C49 121.8(3) . . ?
C48 C49 C50 118.7(3) . . ?
C51 C50 C49 120.2(3) . . ?
C50 C51 C52 117.9(4) . . ?
N26 C52 C51 123.2(3) . . ?
N15 Co2 N19 153.07(9) . . ?
N15 Co2 N22 90.92(10) . . ?
N15 Co2 N26 93.91(10) . . ?
N18 Co2 N15 76.35(9) . . ?
N18 Co2 N19 76.76(9) . . ?
N18 Co2 N22 110.75(9) . . ?
N18 Co2 N26 97.71(10) . . ?
N19 Co2 N22 97.22(10) . . ?
N19 Co2 N26 91.07(10) . . ?
N25 Co2 N15 114.09(9) . . ?
N25 Co2 N18 167.64(10) . . ?
N25 Co2 N19 92.78(9) . . ?
N25 Co2 N22 76.73(9) . . ?
N25 Co2 N26 75.63(10) . . ?
N26 Co2 N22 151.47(10) . . ?
C27 N15 Co2 128.9(2) . . ?
C29 N15 C27 114.5(3) . . ?
C29 N15 Co2 115.85(19) . . ?
C27 N16 C28 115.1(3) . . ?
C29 N17 C28 113.9(2) . . ?
C30 N18 C34 121.2(2) . . ?
C30 N18 Co2 119.42(19) . . ?
C34 N18 Co2 119.1(2) . . ?
C35 N19 Co2 113.9(2) . . ?
C39 N19 C35 118.4(3) . . ?
C39 N19 Co2 127.6(2) . . ?
C40 N22 C42 113.0(3) . . ?
C40 N22 Co2 133.8(2) . . ?
C42 N22 Co2 112.8(2) . . ?
C41 N23 C40 115.0(3) . . ?
C42 N24 C41 113.5(3) . . ?
C43 N25 C47 120.2(3) . . ?
C43 N25 Co2 118.53(19) . . ?
C47 N25 Co2 119.0(2) . . ?
C48 N26 Co2 114.7(2) . . ?
C52 N26 C48 118.2(3) . . ?
C52 N26 Co2 127.2(2) . . ?
O1 Cl1 O3 110.88(15) . . ?
O1 Cl1 O4 108.16(18) . . ?
O2 Cl1 O1 110.56(18) . . ?
O2 Cl1 O3 109.67(15) . . ?
O2 Cl1 O4 107.68(18) . . ?
O3 Cl1 O4 109.82(16) . . ?
O5B Cl2 O6B 98.9(7) . . ?
O5B Cl2 O7B 124.4(6) . . ?
O5B Cl2 O8A 116.4(8) . . ?
O6A Cl2 O5A 105.7(4) . . ?
O6A Cl2 O7A 111.3(7) . . ?
O6A Cl2 O8B 131.3(7) . . ?
O7A Cl2 O5A 94.5(6) . . ?
O7B Cl2 O6B 98.1(5) . . ?
O7B Cl2 O8A 116.0(9) . . ?
O8A Cl2 O6B 90.4(6) . . ?
O8B Cl2 O5A 105.5(5) . . ?
O8B Cl2 O7A 102.4(7) . . ?
O9A Cl3 O10A 122.9(11) . . ?
O9A Cl3 O11A 111.0(8) . . ?
O9A Cl3 O12A 111.2(4) . . ?
O10A Cl3 O12A 103.0(8) . . ?
O10B Cl3 O9B 99.0(11) . . ?
O10B Cl3 O11B 106.5(11) . . ?
O11A Cl3 O10A 115.6(12) . . ?
O11A Cl3 O12A 86.3(6) . . ?
O11B Cl3 O9B 98.9(7) . . ?
O12B Cl3 O9B 100.7(7) . . ?
O12B Cl3 O10B 108.5(10) . . ?
O12B Cl3 O11B 136.3(6) . . ?
O13 Cl4 O14B 105.9(5) . . ?
O13 Cl4 O15A 104.6(7) . . ?
O14A Cl4 O13 110.4(7) . . ?
O14A Cl4 O15A 109.3(9) . . ?
O14A Cl4 O16A 112.3(10) . . ?
O15B Cl4 O13 113.7(8) . . ?
O15B Cl4 O14B 105.2(7) . . ?
O15B Cl4 O16B 113.9(11) . . ?
O16A Cl4 O13 111.6(8) . . ?
O16A Cl4 O15A 108.3(12) . . ?
O16B Cl4 O13 110.6(6) . . ?
O16B Cl4 O14B 106.9(9) . . ?

loop_
_geom_bond_atom_site_label_1
_geom_bond_atom_site_label_2
_geom_bond_distance
_geom_bond_site_symmetry_2
_geom_bond_publ_flag
C1 N1 1.354(4) . ?
C1 N2 1.337(4) . ?
C1 N6 1.335(4) . ?
C2 N2 1.343(4) . ?
C2 N3 1.364(4) . ?
C2 N7 1.325(4) . ?
C3 C4 1.484(4) . ?
C3 N1 1.344(4) . ?
C3 N3 1.316(4) . ?
C4 C5 1.387(4) . ?
C4 N4 1.331(4) . ?
C5 C6 1.385(5) . ?
C6 C7 1.380(5) . ?
C7 C8 1.399(4) . ?
C8 C9 1.467(4) . ?
C8 N4 1.344(4) . ?
C9 C10 1.377(4) . ?
C9 N5 1.354(4) . ?
C10 C11 1.385(5) . ?
C11 C12 1.381(5) . ?
C12 C13 1.375(4) . ?
C13 N5 1.334(4) . ?
C14 N8 1.356(4) . ?
C14 N9 1.339(4) . ?
C14 N13 1.326(4) . ?
C15 N9 1.339(4) . ?
C15 N10 1.357(4) . ?
C15 N14 1.327(4) . ?
C16 C17 1.482(4) . ?
C16 N8 1.347(3) . ?
C16 N10 1.320(4) . ?
C17 C18 1.385(4) . ?
C17 N11 1.349(4) . ?
C18 C19 1.379(5) . ?
C19 C20 1.378(5) . ?
C20 C21 1.390(4) . ?
C21 C22 1.493(4) . ?
C21 N11 1.338(4) . ?
C22 C23 1.382(4) . ?
C22 N12 1.356(4) . ?
C23 C24 1.377(5) . ?
C24 C25 1.380(5) . ?
C25 C26 1.363(5) . ?
C26 N12 1.345(4) . ?
Co1 N1 2.141(2) . ?
Co1 N4 2.065(2) . ?
Co1 N5 2.164(2) . ?
Co1 N8 2.171(2) . ?
Co1 N11 2.067(2) . ?
Co1 N12 2.162(3) . ?
C1A C2A 1.462(11) . ?
C2A N1A 1.195(8) . ?
C27 N15 1.350(4) . ?
C27 N16 1.334(4) . ?
C27 N20 1.337(4) . ?
C28 N16 1.347(4) . ?
C28 N17 1.367(4) . ?
C28 N21 1.322(4) . ?
C29 C30 1.484(4) . ?
C29 N15 1.345(3) . ?
C29 N17 1.312(4) . ?
C30 C31 1.390(4) . ?
C30 N18 1.337(4) . ?
C31 C32 1.389(5) . ?
C32 C33 1.383(4) . ?
C33 C34 1.390(4) . ?
C34 C35 1.475(4) . ?
C34 N18 1.339(4) . ?
C35 C36 1.383(4) . ?
C35 N19 1.362(4) . ?
C36 C37 1.377(5) . ?
C37 C38 1.381(5) . ?
C38 C39 1.376(5) . ?
C39 N19 1.339(4) . ?
C40 N22 1.346(4) . ?
C40 N23 1.349(4) . ?
C40 N27 1.329(4) . ?
C41 N23 1.330(4) . ?
C41 N24 1.355(4) . ?
C41 N28 1.340(4) . ?
C42 C43 1.481(4) . ?
C42 N22 1.353(4) . ?
C42 N24 1.315(4) . ?
C43 C44 1.381(4) . ?
C43 N25 1.337(4) . ?
C44 C45 1.382(5) . ?
C45 C46 1.384(5) . ?
C46 C47 1.385(4) . ?
C47 C48 1.477(5) . ?
C47 N25 1.344(4) . ?
C48 C49 1.381(4) . ?
C48 N26 1.354(4) . ?
C49 C50 1.388(5) . ?
C50 C51 1.365(5) . ?
C51 C52 1.386(5) . ?
C52 N26 1.339(4) . ?
Co2 N15 2.127(3) . ?
Co2 N18 2.047(2) . ?
Co2 N19 2.161(3) . ?
Co2 N22 2.185(3) . ?
Co2 N25 2.046(2) . ?
Co2 N26 2.184(3) . ?
Cl1 O1 1.432(3) . ?
Cl1 O2 1.426(2) . ?
Cl1 O3 1.437(2) . ?
Cl1 O4 1.444(3) . ?
Cl2 O5A 1.552(6) . ?
Cl2 O5B 1.284(6) . ?
Cl2 O6A 1.359(7) . ?
Cl2 O6B 1.668(7) . ?
Cl2 O7A 1.439(13) . ?
Cl2 O7B 1.332(10) . ?
Cl2 O8A 1.350(11) . ?
Cl2 O8B 1.370(9) . ?
Cl3 O9A 1.298(7) . ?
Cl3 O9B 1.562(8) . ?
Cl3 O10A 1.43(2) . ?
Cl3 O10B 1.40(2) . ?
Cl3 O11A 1.371(13) . ?
Cl3 O11B 1.460(12) . ?
Cl3 O12A 1.509(6) . ?
Cl3 O12B 1.388(8) . ?
Cl4 O13 1.4411(19) . ?
Cl4 O14A 1.376(16) . ?
Cl4 O14B 1.472(11) . ?
Cl4 O15A 1.45(2) . ?
Cl4 O15B 1.399(18) . ?
Cl4 O16A 1.408(19) . ?
Cl4 O16B 1.404(14) . ?

loop_
_smtbx_masks_void_nr
_smtbx_masks_void_average_x
_smtbx_masks_void_average_y
_smtbx_masks_void_average_z
_smtbx_masks_void_volume
_smtbx_masks_void_count_electrons
_smtbx_masks_void_content
1 0.000 0.000 0.000 9.0 2.5 ?
2 0.000 0.000 0.500 764.2 161.3 ?
3 0.000 0.500 0.000 764.2 161.3 ?
4 0.000 0.500 0.500 9.0 2.5 ?
